data_4516600
loop_
_publ_author_name
'Kitamori, Toshiki'
'Yoo, Dongho'
'Iijima, Kodai'
'Kawamoto, Tadashi'
'Mori, Takehiko'

_publ_section_title
;
 Ambipolar Transistor Properties of Metal Complexes Derived from
 1,2-Phenylenediamines
;
_journal_issue 8
_journal_name_full 'ACS Applied Electronic Materials'
_journal_page_first 1633
_journal_paper_doi 10.1021/acsaelm.9b00344
_journal_volume 1
_journal_year 2019
_chemical_formula_moiety 'C12 H8 F4 N4 Ni'
_chemical_formula_sum 'C12 H8 F4 N4 Ni'
_chemical_formula_weight 342.92
_space_group_crystal_system triclinic
_space_group_IT_number 2
_space_group_name_Hall '-P 1'
_space_group_name_H-M_alt 'P -1'
_atom_sites_solution_hydrogens geom
_atom_sites_solution_primary direct
_atom_sites_solution_secondary difmap
_cell_angle_alpha 105.9655(12)
_cell_angle_beta 93.5740(13)
_cell_angle_gamma 98.3156(12)
_cell_formula_units_Z 2
_cell_length_a 6.41864(14)
_cell_length_b 7.70588(17)
_cell_length_c 12.5919(3)
_cell_measurement_reflns_used 2820
_cell_measurement_temperature 274
_cell_measurement_theta_max 70.33
_cell_measurement_theta_min 3.67
_cell_volume 589.07(2)
_computing_cell_refinement 'RAPID AUTO'
_computing_data_collection 'RAPID AUTO (Rigaku, ????)'
_computing_data_reduction 'RAPID AUTO'
_computing_molecular_graphics 'CrystalStructure 4.2.2'
_computing_publication_material 'CrystalStructure 4.2.2 (Rigaku, 2016)'
_computing_structure_refinement 'SHELXL Version 2016/6 (Sheldrick, 2008)'
_computing_structure_solution 'SHELXT Version 2014/5 (Sheldrick, 2014)'
_diffrn_ambient_temperature 274
_diffrn_detector_area_resol_mean 10.000
_diffrn_measured_fraction_theta_full 0.980
_diffrn_measured_fraction_theta_max 0.979
_diffrn_measurement_device_type 'Rigaku R-AXIS RAPID'
_diffrn_measurement_method \w
_diffrn_radiation_type 'Cu K\a'
_diffrn_radiation_wavelength 1.54187
_diffrn_reflns_av_R_equivalents 0.0618
_diffrn_reflns_Laue_measured_fraction_full 0.980
_diffrn_reflns_Laue_measured_fraction_max 0.979
_diffrn_reflns_limit_h_max 7
_diffrn_reflns_limit_h_min -7
_diffrn_reflns_limit_k_max 9
_diffrn_reflns_limit_k_min -9
_diffrn_reflns_limit_l_max 15
_diffrn_reflns_limit_l_min -14
_diffrn_reflns_number 6361
_diffrn_reflns_point_group_measured_fraction_full 0.980
_diffrn_reflns_point_group_measured_fraction_max 0.979
_diffrn_reflns_theta_full 67.687
_diffrn_reflns_theta_max 68.098
_diffrn_reflns_theta_min 3.672
_diffrn_standards_number 0
_exptl_absorpt_coefficient_mu 2.895
_exptl_absorpt_correction_T_max 0.917
_exptl_absorpt_correction_T_min 0.714
_exptl_absorpt_correction_type multi-scan
_exptl_absorpt_process_details 'ABSCOR (Rigaku, 1995)'
_exptl_crystal_colour black
_exptl_crystal_density_diffrn 1.933
_exptl_crystal_density_method 'not measured'
_exptl_crystal_description platelet
_exptl_crystal_F_000 344.00
_exptl_crystal_size_max 0.210
_exptl_crystal_size_mid 0.180
_exptl_crystal_size_min 0.030
_refine_diff_density_max 0.67
_refine_diff_density_min -0.63
_refine_ls_extinction_method none
_refine_ls_goodness_of_fit_ref 1.164
_refine_ls_hydrogen_treatment constr
_refine_ls_number_parameters 193
_refine_ls_number_reflns 2108
_refine_ls_number_restraints 0
_refine_ls_R_factor_all 0.0790
_refine_ls_R_factor_gt 0.0506
_refine_ls_shift/su_max 0.000
_refine_ls_structure_factor_coef Fsqd
_refine_ls_weighting_details 'w = 1/[\s^2^(Fo^2^)+(0.0633P)^2^] where P=(Fo^2^+2Fc^2^)/3'
_refine_ls_weighting_scheme calc
_refine_ls_wR_factor_gt 0.1158
_refine_ls_wR_factor_ref 0.1553
_reflns_Friedel_coverage 0.000
_reflns_number_gt 1368
_reflns_number_total 2108
_reflns_threshold_expression F^2^>2.0\s(F^2^)
_cod_data_source_file el9b00344_si_002.cif
_cod_data_source_block 4FNi
_cod_database_code 4516600

loop_
_space_group_symop_id
_space_group_symop_operation_xyz
1 +X,+Y,+Z
2 -X,-Y,-Z

loop_
_atom_site_label
_atom_site_type_symbol
_atom_site_fract_x
_atom_site_fract_y
_atom_site_fract_z
_atom_site_U_iso_or_equiv
_atom_site_adp_type
_atom_site_occupancy
_atom_site_site_symmetry_order
_atom_site_calc_flag
_atom_site_refinement_flags_posn
_atom_site_refinement_flags_adp
_atom_site_refinement_flags_occupancy
Ni1 Ni 1.000000 0.500000 0.000000 0.0336(3) Uani 1 2 d S . P
Ni2 Ni 0.500000 1.000000 1.000000 0.0357(3) Uani 1 2 d S . P
F1 F 0.4097(4) 0.7582(4) 0.3751(2) 0.0596(8) Uani 1 1 d . . .
F2 F 0.7702(4) 0.9884(4) 0.4545(2) 0.0596(8) Uani 1 1 d . . .
F3 F 0.7196(4) 0.6190(4) 0.5172(2) 0.0593(8) Uani 1 1 d . . .
F4 F 1.0475(4) 0.5861(4) 0.6448(2) 0.0653(9) Uani 1 1 d . . .
N1 N 0.7436(5) 0.4770(4) 0.0556(3) 0.0369(9) Uani 1 1 d . . .
H1 H 0.638973 0.393367 0.021244 0.044 Uiso 1 1 calc R U .
N2 N 1.0723(5) 0.6973(5) 0.1240(3) 0.0379(9) Uani 1 1 d . . .
H2 H 1.193601 0.767396 0.136304 0.046 Uiso 1 1 calc R U .
N3 N 0.4423(5) 0.9426(5) 0.8488(3) 0.0392(9) Uani 1 1 d . . .
H3 H 0.333629 0.971466 0.818583 0.047 Uiso 1 1 calc R U .
N4 N 0.7335(5) 0.8934(5) 0.9653(3) 0.0389(9) Uani 1 1 d . . .
H4 H 0.824824 0.885478 1.016010 0.047 Uiso 1 1 calc R U .
C1 C 0.7288(7) 0.5979(6) 0.1528(4) 0.0349(10) Uani 1 1 d . . .
C2 C 0.5518(6) 0.6083(5) 0.2144(3) 0.0365(11) Uani 1 1 d . . .
H2A H 0.425235 0.527430 0.188061 0.044 Uiso 1 1 calc R U .
C3 C 0.5728(7) 0.7398(7) 0.3129(4) 0.0422(12) Uani 1 1 d . . .
C4 C 0.7659(8) 0.8635(6) 0.3548(4) 0.0423(12) Uani 1 1 d . . .
C5 C 0.9381(7) 0.8591(6) 0.2976(3) 0.0389(11) Uani 1 1 d . . .
H5 H 1.062547 0.942173 0.325616 0.047 Uiso 1 1 calc R U .
C6 C 0.9225(7) 0.7253(6) 0.1949(4) 0.0341(10) Uani 1 1 d . . .
C7 C 0.5797(7) 0.8527(6) 0.7876(4) 0.0340(10) Uani 1 1 d . . .
C8 C 0.5662(7) 0.7815(6) 0.6709(3) 0.0404(11) Uani 1 1 d . . .
H8 H 0.454254 0.795661 0.625138 0.048 Uiso 1 1 calc R U .
C9 C 0.7223(8) 0.6921(6) 0.6280(4) 0.0428(12) Uani 1 1 d . . .
C10 C 0.8973(8) 0.6734(6) 0.6948(4) 0.0459(12) Uani 1 1 d . . .
C11 C 0.9174(6) 0.7396(6) 0.8077(4) 0.0395(11) Uani 1 1 d . . .
H11 H 1.034071 0.726701 0.850698 0.047 Uiso 1 1 calc R U .
C12 C 0.7553(6) 0.8283(6) 0.8570(4) 0.0340(10) Uani 1 1 d . . .

loop_
_atom_site_aniso_label
_atom_site_aniso_U_11
_atom_site_aniso_U_22
_atom_site_aniso_U_33
_atom_site_aniso_U_23
_atom_site_aniso_U_13
_atom_site_aniso_U_12
Ni1 0.0313(6) 0.0347(6) 0.0331(6) 0.0090(5) -0.0018(5) 0.0041(5)
Ni2 0.0335(6) 0.0366(6) 0.0364(7) 0.0110(5) -0.0035(5) 0.0062(5)
F1 0.0459(17) 0.075(2) 0.0553(18) 0.0075(15) 0.0160(14) 0.0181(15)
F2 0.0610(19) 0.0649(19) 0.0404(17) -0.0094(14) 0.0037(14) 0.0188(15)
F3 0.065(2) 0.074(2) 0.0367(16) 0.0087(14) 0.0102(14) 0.0182(16)
F4 0.0537(19) 0.087(2) 0.065(2) 0.0245(17) 0.0238(16) 0.0324(17)
N1 0.034(2) 0.033(2) 0.039(2) 0.0074(17) -0.0037(17) -0.0003(16)
N2 0.028(2) 0.040(2) 0.043(2) 0.0128(18) 0.0012(17) -0.0005(17)
N3 0.031(2) 0.049(2) 0.039(2) 0.0136(18) -0.0017(17) 0.0140(18)
N4 0.035(2) 0.044(2) 0.039(2) 0.0146(18) -0.0058(17) 0.0077(18)
C1 0.030(2) 0.037(2) 0.037(3) 0.007(2) 0.003(2) 0.0103(19)
C2 0.032(3) 0.035(3) 0.041(3) 0.009(2) -0.001(2) 0.007(2)
C3 0.035(3) 0.053(3) 0.044(3) 0.014(2) 0.011(2) 0.022(2)
C4 0.041(3) 0.048(3) 0.037(3) 0.004(2) 0.003(2) 0.018(2)
C5 0.033(3) 0.038(3) 0.040(3) 0.007(2) -0.006(2) 0.003(2)
C6 0.035(3) 0.033(2) 0.034(3) 0.010(2) -0.003(2) 0.005(2)
C7 0.030(2) 0.032(2) 0.039(3) 0.014(2) -0.002(2) -0.0022(19)
C8 0.035(3) 0.050(3) 0.036(3) 0.012(2) 0.001(2) 0.006(2)
C9 0.046(3) 0.048(3) 0.031(3) 0.007(2) 0.008(2) 0.005(2)
C10 0.042(3) 0.052(3) 0.041(3) 0.008(2) 0.007(2) 0.011(2)
C11 0.025(2) 0.044(3) 0.057(3) 0.028(2) 0.006(2) 0.002(2)
C12 0.024(2) 0.037(3) 0.041(3) 0.012(2) 0.002(2) 0.0047(19)

loop_
_atom_type_symbol
_atom_type_description
_atom_type_scat_dispersion_real
_atom_type_scat_dispersion_imag
_atom_type_scat_source
C C 0.0181 0.0091
;
International Tables for Crystallography
(Vol. C, Tables 4.2.6.8 and 6.1.1.4)
;
N N 0.0311 0.0180
;
International Tables for Crystallography
(Vol. C, Tables 4.2.6.8 and 6.1.1.4)
;
H H 0.0000 0.0000
;
International Tables for Crystallography
(Vol. C, Table 6.1.1.4)
;
F F 0.0727 0.0534
;
International Tables for Crystallography
(Vol. C, Tables 4.2.6.8 and 6.1.1.4)
;
Ni Ni -3.0029 0.5091
;
International Tables for Crystallography
(Vol. C, Tables 4.2.6.8 and 6.1.1.4)
;

loop_
_geom_angle_atom_site_label_1
_geom_angle_atom_site_label_2
_geom_angle_atom_site_label_3
_geom_angle
_geom_angle_site_symmetry_1
_geom_angle_site_symmetry_3
N1 Ni1 N1 180.0 2_765 .
N1 Ni1 N2 96.12(15) 2_765 .
N1 Ni1 N2 83.88(15) . .
N1 Ni1 N2 83.88(15) 2_765 2_765
N1 Ni1 N2 96.12(15) . 2_765
N2 Ni1 N2 180.0 . 2_765
N4 Ni2 N4 180.00(19) 2_677 .
N4 Ni2 N3 96.43(15) 2_677 .
N4 Ni2 N3 83.57(15) . .
N4 Ni2 N3 83.57(15) 2_677 2_677
N4 Ni2 N3 96.43(15) . 2_677
N3 Ni2 N3 180.0 . 2_677
C1 N1 Ni1 116.1(3) . .
C1 N1 H1 121.9 . .
Ni1 N1 H1 121.9 . .
C6 N2 Ni1 115.7(3) . .
C6 N2 H2 122.2 . .
Ni1 N2 H2 122.2 . .
C7 N3 Ni2 116.3(3) . .
C7 N3 H3 121.8 . .
Ni2 N3 H3 121.8 . .
C12 N4 Ni2 116.7(3) . .
C12 N4 H4 121.6 . .
Ni2 N4 H4 121.6 . .
N1 C1 C2 127.5(4) . .
N1 C1 C6 112.4(4) . .
C2 C1 C6 120.1(4) . .
C3 C2 C1 117.8(4) . .
C3 C2 H2A 121.1 . .
C1 C2 H2A 121.1 . .
F1 C3 C2 120.8(4) . .
F1 C3 C4 117.4(4) . .
C2 C3 C4 121.8(4) . .
F2 C4 C5 121.0(4) . .
F2 C4 C3 117.0(4) . .
C5 C4 C3 122.1(4) . .
C4 C5 C6 117.9(4) . .
C4 C5 H5 121.1 . .
C6 C5 H5 121.1 . .
N2 C6 C5 127.8(4) . .
N2 C6 C1 111.8(4) . .
C5 C6 C1 120.3(4) . .
N3 C7 C8 128.2(4) . .
N3 C7 C12 111.6(4) . .
C8 C7 C12 120.2(4) . .
C9 C8 C7 117.5(4) . .
C9 C8 H8 121.2 . .
C7 C8 H8 121.2 . .
F3 C9 C8 121.0(4) . .
F3 C9 C10 116.4(4) . .
C8 C9 C10 122.6(4) . .
F4 C10 C11 119.5(4) . .
F4 C10 C9 118.5(4) . .
C11 C10 C9 122.0(4) . .
C10 C11 C12 117.8(4) . .
C10 C11 H11 121.1 . .
C12 C11 H11 121.1 . .
N4 C12 C11 128.5(4) . .
N4 C12 C7 111.6(4) . .
C11 C12 C7 119.8(4) . .

loop_
_geom_bond_atom_site_label_1
_geom_bond_atom_site_label_2
_geom_bond_distance
_geom_bond_site_symmetry_2
Ni1 N1 1.832(3) 2_765
Ni1 N1 1.832(3) .
Ni1 N2 1.834(3) .
Ni1 N2 1.834(3) 2_765
Ni2 N4 1.831(3) 2_677
Ni2 N4 1.831(3) .
Ni2 N3 1.832(3) .
Ni2 N3 1.832(3) 2_677
F1 C3 1.347(5) .
F2 C4 1.352(5) .
F3 C9 1.351(5) .
F4 C10 1.345(5) .
N1 C1 1.336(5) .
N1 H1 0.8600 .
N2 C6 1.352(5) .
N2 H2 0.8600 .
N3 C7 1.349(5) .
N3 H3 0.8600 .
N4 C12 1.341(5) .
N4 H4 0.8600 .
C1 C2 1.414(5) .
C1 C6 1.439(6) .
C2 C3 1.354(5) .
C2 H2A 0.9300 .
C3 C4 1.422(6) .
C4 C5 1.356(6) .
C5 C6 1.403(5) .
C5 H5 0.9300 .
C7 C8 1.413(5) .
C7 C12 1.449(6) .
C8 C9 1.354(6) .
C8 H8 0.9300 .
C9 C10 1.409(6) .
C10 C11 1.362(6) .
C11 C12 1.410(5) .
C11 H11 0.9300 .

loop_
_geom_torsion_atom_site_label_1
_geom_torsion_atom_site_label_2
_geom_torsion_atom_site_label_3
_geom_torsion_atom_site_label_4
_geom_torsion
_geom_torsion_site_symmetry_1
N2 Ni1 N1 C1 -1.8(3) .
N2 Ni1 N1 C1 178.2(3) 2_765
N1 Ni1 N2 C6 -176.8(3) 2_765
N1 Ni1 N2 C6 3.2(3) .
N4 Ni2 N3 C7 -178.2(3) 2_677
N4 Ni2 N3 C7 1.8(3) .
N3 Ni2 N4 C12 0.0(3) .
N3 Ni2 N4 C12 180.0(3) 2_677
Ni1 N1 C1 C2 -178.7(3) .
Ni1 N1 C1 C6 0.2(5) .
N1 C1 C2 C3 178.4(4) .
C6 C1 C2 C3 -0.4(6) .
C1 C2 C3 F1 179.4(4) .
C1 C2 C3 C4 -0.6(7) .
F1 C3 C4 F2 0.6(6) .
C2 C3 C4 F2 -179.4(4) .
F1 C3 C4 C5 -178.6(4) .
C2 C3 C4 C5 1.4(7) .
F2 C4 C5 C6 179.8(3) .
C3 C4 C5 C6 -1.0(7) .
Ni1 N2 C6 C5 176.7(3) .
Ni1 N2 C6 C1 -3.9(5) .
C4 C5 C6 N2 179.3(4) .
C4 C5 C6 C1 0.0(6) .
N1 C1 C6 N2 2.3(5) .
C2 C1 C6 N2 -178.7(4) .
N1 C1 C6 C5 -178.2(3) .
C2 C1 C6 C5 0.8(6) .
Ni2 N3 C7 C8 175.3(3) .
Ni2 N3 C7 C12 -3.1(5) .
N3 C7 C8 C9 -178.5(4) .
C12 C7 C8 C9 -0.2(6) .
C7 C8 C9 F3 179.5(4) .
C7 C8 C9 C10 -2.0(7) .
F3 C9 C10 F4 0.2(7) .
C8 C9 C10 F4 -178.4(4) .
F3 C9 C10 C11 -179.4(4) .
C8 C9 C10 C11 2.1(8) .
F4 C10 C11 C12 -179.3(4) .
C9 C10 C11 C12 0.3(7) .
Ni2 N4 C12 C11 -179.5(3) .
Ni2 N4 C12 C7 -1.6(5) .
C10 C11 C12 N4 175.3(4) .
C10 C11 C12 C7 -2.5(6) .
N3 C7 C12 N4 2.9(5) .
C8 C7 C12 N4 -175.6(4) .
N3 C7 C12 C11 -179.0(4) .
C8 C7 C12 C11 2.5(6) .
